data_7153134
loop_
_publ_author_name
'Ramesh, Subburethinam'
'Kr Ghosh, Suman'
'Nagarajan, Rajagopal'

_publ_section_title
;
 Copper catalyzed synthesis of fused benzimidazolopyrazine derivatives via
 tandem benzimidazole formation/annulation of \d-alkynyl aldehyde.
;
_journal_issue 44
_journal_name_full 'Organic &amp; biomolecular chemistry'
_journal_page_first 7712
_journal_page_last 7720
_journal_paper_doi 10.1039/c3ob41044g
_journal_volume 11
_journal_year 2013
_chemical_formula_moiety 'C23 H17 N3'
_chemical_formula_sum 'C23 H17 N3'
_chemical_formula_weight 335.40
_chemical_name_systematic
;
?
;
_space_group_IT_number 14
_symmetry_cell_setting monoclinic
_symmetry_space_group_name_Hall '-P 2yn'
_symmetry_space_group_name_H-M 'P 1 21/n 1'
_atom_sites_solution_hydrogens geom
_atom_sites_solution_primary direct
_atom_sites_solution_secondary difmap
_audit_creation_method SHELXL-97
_cell_angle_alpha 90.00
_cell_angle_beta 93.429(5)
_cell_angle_gamma 90.00
_cell_formula_units_Z 4
_cell_length_a 7.928(2)
_cell_length_b 16.966(5)
_cell_length_c 12.302(4)
_cell_measurement_reflns_used 9756
_cell_measurement_temperature 298
_cell_measurement_theta_max 26.05
_cell_measurement_theta_min 2.40
_cell_volume 1651.7(8)
_computing_cell_refinement 'Bruker SMART'
_computing_data_collection 'Bruker SMART'
_computing_data_reduction 'Bruker SAINT'
_computing_molecular_graphics 'Bruker SHELXTL'
_computing_publication_material 'Bruker SHELXTL'
_computing_structure_refinement 'SHELXL-97 (Sheldrick, 1997)'
_computing_structure_solution 'SHELXS-97 (Sheldrick, 1990)'
_diffrn_ambient_temperature 298
_diffrn_measured_fraction_theta_full 0.995
_diffrn_measured_fraction_theta_max 0.995
_diffrn_measurement_device_type 'CCD area detector'
_diffrn_measurement_method 'phi and omega scans'
_diffrn_radiation_monochromator graphite
_diffrn_radiation_source 'fine-focus sealed tube'
_diffrn_radiation_type MoK\a
_diffrn_radiation_wavelength 0.71073
_diffrn_reflns_av_R_equivalents 0.0352
_diffrn_reflns_av_sigmaI/netI 0.0222
_diffrn_reflns_limit_h_max 9
_diffrn_reflns_limit_h_min -9
_diffrn_reflns_limit_k_max 20
_diffrn_reflns_limit_k_min -20
_diffrn_reflns_limit_l_max 15
_diffrn_reflns_limit_l_min -15
_diffrn_reflns_number 16856
_diffrn_reflns_theta_full 26.12
_diffrn_reflns_theta_max 26.12
_diffrn_reflns_theta_min 2.05
_exptl_absorpt_coefficient_mu 0.081
_exptl_absorpt_correction_T_max 0.9920
_exptl_absorpt_correction_T_min 0.9824
_exptl_absorpt_correction_type multi-scan
_exptl_crystal_colour WINERED
_exptl_crystal_density_diffrn 1.349
_exptl_crystal_density_method 'not measured'
_exptl_crystal_description NEEDLE
_exptl_crystal_F_000 704
_exptl_crystal_size_max 0.22
_exptl_crystal_size_mid 0.18
_exptl_crystal_size_min 0.10
_refine_diff_density_max 0.213
_refine_diff_density_min -0.294
_refine_diff_density_rms 0.065
_refine_ls_extinction_method none
_refine_ls_goodness_of_fit_ref 1.044
_refine_ls_hydrogen_treatment constr
_refine_ls_matrix_type full
_refine_ls_number_parameters 237
_refine_ls_number_reflns 3268
_refine_ls_number_restraints 0
_refine_ls_restrained_S_all 1.044
_refine_ls_R_factor_all 0.0513
_refine_ls_R_factor_gt 0.0441
_refine_ls_shift/su_max 0.001
_refine_ls_shift/su_mean 0.000
_refine_ls_structure_factor_coef Fsqd
_refine_ls_weighting_details 'calc w=1/[\s^2^(Fo^2^)+(0.0639P)^2^+0.2640P] where P=(Fo^2^+2Fc^2^)/3'
_refine_ls_weighting_scheme calc
_refine_ls_wR_factor_gt 0.1103
_refine_ls_wR_factor_ref 0.1168
_reflns_number_gt 2755
_reflns_number_total 3268
_reflns_threshold_expression >2sigma(I)
_cod_data_source_file c3ob41044g.txt
_cod_data_source_block 521
_cod_depositor_comments
;
The following automatic conversions were performed:

'_symmetry_cell_setting' value 'Monoclinic' changed to 'monoclinic'
according to /home/saulius/struct/CIF-dictionaries/cif_core.dic
dictionary named 'cif_core.dic' version 2.4.2 from
2011-04-26.

'_exptl_absorpt_correction_type' value 'MULTI-SCAN'
changed to 'multi-scan' according to
/home/saulius/struct/CIF-dictionaries/cif_core.dic dictionary named
'cif_core.dic' version 2.4.2 from
2011-04-26.

'_refine_ls_hydrogen_treatment' value 'CONSTR' changed
to 'constr' according to
/home/saulius/struct/CIF-dictionaries/cif_core.dic dictionary named
'cif_core.dic' version 2.4.2 from 2011-04-26.

Automatic conversion script
Id: cif_fix_values 1891 2012-01-12 08:04:46Z andrius 
;
_cod_original_cell_volume 1651.8(9)
_cod_original_sg_symbol_H-M P2(1)/n
_cod_database_code 7153134

loop_
_symmetry_equiv_pos_as_xyz
'x, y, z'
'-x+1/2, y+1/2, -z+1/2'
'-x, -y, -z'
'x-1/2, -y-1/2, z-1/2'

loop_
_atom_site_label
_atom_site_type_symbol
_atom_site_fract_x
_atom_site_fract_y
_atom_site_fract_z
_atom_site_U_iso_or_equiv
_atom_site_adp_type
_atom_site_occupancy
_atom_site_symmetry_multiplicity
_atom_site_calc_flag
_atom_site_refinement_flags
C22 C 0.3240(2) 0.38863(9) 0.31312(13) 0.0598(4) Uani 1 1 d .
H22A H 0.3285 0.3714 0.2390 0.090 Uiso 1 1 calc R
H22B H 0.2602 0.3515 0.3528 0.090 Uiso 1 1 calc R
H22C H 0.4366 0.3923 0.3460 0.090 Uiso 1 1 calc R
N3 N 0.22095(12) 0.50451(6) 0.41559(8) 0.0415(3) Uani 1 1 d .
N2 N 0.10182(13) 0.57621(6) 0.22936(9) 0.0444(3) Uani 1 1 d .
C10 C 0.27232(15) 0.48262(8) 0.52222(10) 0.0436(3) Uani 1 1 d .
N1 N 0.12131(14) 0.59937(7) 0.52484(9) 0.0483(3) Uani 1 1 d .
C8 C 0.39409(16) 0.41769(8) 0.68018(11) 0.0478(3) Uani 1 1 d .
C21 C 0.03454(16) 0.62133(8) 0.14495(11) 0.0455(3) Uani 1 1 d .
C1 C 0.20707(16) 0.54263(8) 0.58820(11) 0.0463(3) Uani 1 1 d .
C3 C 0.32786(17) 0.47725(9) 0.74744(11) 0.0499(3) Uani 1 1 d .
C13 C 0.06918(16) 0.61324(7) 0.32744(11) 0.0434(3) Uani 1 1 d .
C17 C -0.12799(18) 0.74093(8) 0.12074(13) 0.0533(4) Uani 1 1 d .
H17 H -0.1834 0.7840 0.1487 0.064 Uiso 1 1 calc R
C14 C 0.13300(16) 0.57524(7) 0.42494(11) 0.0436(3) Uani 1 1 d .
C2 C 0.23409(17) 0.53957(9) 0.69962(11) 0.0513(4) Uani 1 1 d .
H2 H 0.1904 0.5786 0.7430 0.062 Uiso 1 1 calc R
C15 C -0.01991(16) 0.68152(8) 0.30641(11) 0.0463(3) Uani 1 1 d .
C12 C 0.18294(16) 0.50428(8) 0.22541(11) 0.0461(3) Uani 1 1 d .
H12 H 0.1972 0.4811 0.1581 0.055 Uiso 1 1 calc R
C11 C 0.24128(16) 0.46728(8) 0.31542(11) 0.0445(3) Uani 1 1 d .
C16 C -0.04370(16) 0.68705(8) 0.19088(12) 0.0467(3) Uani 1 1 d .
C9 C 0.36533(17) 0.42134(8) 0.56633(11) 0.0476(3) Uani 1 1 d .
H9 H 0.4087 0.3829 0.5219 0.057 Uiso 1 1 calc R
C4 C 0.3605(2) 0.47033(11) 0.86182(12) 0.0605(4) Uani 1 1 d .
H4 H 0.3190 0.5087 0.9072 0.073 Uiso 1 1 calc R
C20 C 0.03664(19) 0.61026(9) 0.03307(12) 0.0539(4) Uani 1 1 d .
H20 H 0.0909 0.5672 0.0040 0.065 Uiso 1 1 calc R
C7 C 0.48775(18) 0.35515(10) 0.73057(12) 0.0564(4) Uani 1 1 d .
H7 H 0.5315 0.3160 0.6875 0.068 Uiso 1 1 calc R
C5 C 0.4502(2) 0.40946(11) 0.90652(13) 0.0660(5) Uani 1 1 d .
H5 H 0.4690 0.4064 0.9818 0.079 Uiso 1 1 calc R
C6 C 0.5149(2) 0.35122(11) 0.84043(13) 0.0642(4) Uani 1 1 d .
H6 H 0.5769 0.3096 0.8718 0.077 Uiso 1 1 calc R
C18 C -0.12808(19) 0.72962(9) 0.01078(13) 0.0582(4) Uani 1 1 d .
H18 H -0.1847 0.7652 -0.0359 0.070 Uiso 1 1 calc R
C23 C -0.0822(2) 0.73869(9) 0.38679(14) 0.0608(4) Uani 1 1 d .
H23A H -0.0565 0.7194 0.4592 0.091 Uiso 1 1 calc R
H23B H -0.2023 0.7448 0.3748 0.091 Uiso 1 1 calc R
H23C H -0.0281 0.7887 0.3781 0.091 Uiso 1 1 calc R
C19 C -0.0445(2) 0.66542(9) -0.03286(13) 0.0593(4) Uani 1 1 d .
H19 H -0.0439 0.6600 -0.1081 0.071 Uiso 1 1 calc R

loop_
_atom_site_aniso_label
_atom_site_aniso_U_11
_atom_site_aniso_U_22
_atom_site_aniso_U_33
_atom_site_aniso_U_23
_atom_site_aniso_U_13
_atom_site_aniso_U_12
C22 0.0711(10) 0.0526(9) 0.0550(9) -0.0062(7) -0.0005(7) 0.0157(7)
N3 0.0400(6) 0.0402(6) 0.0443(6) -0.0025(4) 0.0024(4) -0.0027(4)
N2 0.0436(6) 0.0416(6) 0.0478(6) -0.0008(5) 0.0031(5) 0.0002(5)
C10 0.0396(6) 0.0470(7) 0.0443(7) -0.0018(6) 0.0039(5) -0.0091(5)
N1 0.0474(6) 0.0457(6) 0.0519(7) -0.0083(5) 0.0029(5) -0.0045(5)
C8 0.0428(7) 0.0542(8) 0.0465(7) 0.0012(6) 0.0032(5) -0.0104(6)
C21 0.0415(7) 0.0425(7) 0.0524(8) 0.0024(6) 0.0025(5) -0.0040(5)
C1 0.0411(7) 0.0486(8) 0.0493(7) -0.0056(6) 0.0032(6) -0.0108(6)
C3 0.0437(7) 0.0594(8) 0.0466(7) -0.0029(6) 0.0034(6) -0.0145(6)
C13 0.0396(6) 0.0402(7) 0.0505(7) -0.0058(5) 0.0033(5) -0.0053(5)
C17 0.0505(8) 0.0396(7) 0.0696(10) 0.0025(6) 0.0017(7) -0.0023(6)
C14 0.0384(6) 0.0408(7) 0.0515(7) -0.0046(6) 0.0033(5) -0.0062(5)
C2 0.0492(8) 0.0568(8) 0.0485(8) -0.0110(6) 0.0067(6) -0.0098(6)
C15 0.0422(7) 0.0399(7) 0.0567(8) -0.0050(6) 0.0015(6) -0.0045(5)
C12 0.0457(7) 0.0455(7) 0.0474(7) -0.0061(6) 0.0046(6) 0.0018(6)
C11 0.0424(7) 0.0440(7) 0.0472(7) -0.0042(6) 0.0038(5) -0.0005(5)
C16 0.0421(7) 0.0392(7) 0.0587(8) -0.0011(6) 0.0020(6) -0.0066(5)
C9 0.0462(7) 0.0494(8) 0.0473(7) -0.0004(6) 0.0038(6) -0.0036(6)
C4 0.0585(9) 0.0769(11) 0.0463(8) -0.0058(7) 0.0045(7) -0.0141(8)
C20 0.0564(8) 0.0516(8) 0.0540(8) 0.0008(6) 0.0065(6) 0.0015(6)
C7 0.0537(8) 0.0623(9) 0.0531(8) 0.0058(7) 0.0018(6) -0.0045(7)
C5 0.0676(10) 0.0856(12) 0.0442(8) 0.0061(8) -0.0029(7) -0.0170(9)
C6 0.0618(9) 0.0743(11) 0.0557(9) 0.0129(8) -0.0038(7) -0.0091(8)
C18 0.0568(8) 0.0512(8) 0.0658(9) 0.0130(7) -0.0027(7) -0.0020(7)
C23 0.0654(9) 0.0471(8) 0.0697(10) -0.0120(7) 0.0027(8) 0.0037(7)
C19 0.0643(9) 0.0605(9) 0.0529(8) 0.0084(7) 0.0025(7) -0.0027(7)

loop_
_atom_type_symbol
_atom_type_description
_atom_type_scat_dispersion_real
_atom_type_scat_dispersion_imag
_atom_type_scat_source
C C 0.0033 0.0016 'International Tables Vol C Tables 4.2.6.8 and 6.1.1.4'
H H 0.0000 0.0000 'International Tables Vol C Tables 4.2.6.8 and 6.1.1.4'
N N 0.0061 0.0033 'International Tables Vol C Tables 4.2.6.8 and 6.1.1.4'

loop_
_geom_angle_atom_site_label_1
_geom_angle_atom_site_label_2
_geom_angle_atom_site_label_3
_geom_angle
C11 C22 H22A 109.5
C11 C22 H22B 109.5
H22A C22 H22B 109.5
C11 C22 H22C 109.5
H22A C22 H22C 109.5
H22B C22 H22C 109.5
C14 N3 C10 105.64(10)
C14 N3 C11 122.94(11)
C10 N3 C11 131.40(11)
C21 N2 C12 128.82(12)
C21 N2 C13 108.59(11)
C12 N2 C13 122.53(11)
C9 C10 N3 133.86(12)
C9 C10 C1 121.66(13)
N3 C10 C1 104.47(11)
C14 N1 C1 104.54(11)
C9 C8 C7 121.21(13)
C9 C8 C3 120.20(13)
C7 C8 C3 118.59(13)
N2 C21 C20 130.30(13)
N2 C21 C16 107.35(12)
C20 C21 C16 122.35(13)
C2 C1 N1 128.80(13)
C2 C1 C10 120.16(13)
N1 C1 C10 111.04(12)
C2 C3 C4 122.60(14)
C2 C3 C8 119.71(13)
C4 C3 C8 117.69(14)
C15 C13 N2 109.64(12)
C15 C13 C14 133.77(13)
N2 C13 C14 116.59(12)
C18 C17 C16 119.39(14)
C18 C17 H17 120.3
C16 C17 H17 120.3
N1 C14 N3 114.30(12)
N1 C14 C13 127.48(12)
N3 C14 C13 118.21(11)
C1 C2 C3 119.60(13)
C1 C2 H2 120.2
C3 C2 H2 120.2
C13 C15 C16 106.21(12)
C13 C15 C23 127.68(14)
C16 C15 C23 126.10(13)
C11 C12 N2 121.77(12)
C11 C12 H12 119.1
N2 C12 H12 119.1
C12 C11 N3 117.77(12)
C12 C11 C22 122.59(13)
N3 C11 C22 119.64(12)
C17 C16 C21 118.34(13)
C17 C16 C15 133.44(13)
C21 C16 C15 108.20(12)
C10 C9 C8 118.68(13)
C10 C9 H9 120.7
C8 C9 H9 120.7
C5 C4 C3 121.75(15)
C5 C4 H4 119.1
C3 C4 H4 119.1
C19 C20 C21 117.38(14)
C19 C20 H20 121.3
C21 C20 H20 121.3
C6 C7 C8 121.35(16)
C6 C7 H7 119.3
C8 C7 H7 119.3
C4 C5 C6 120.42(15)
C4 C5 H5 119.8
C6 C5 H5 119.8
C7 C6 C5 120.19(16)
C7 C6 H6 119.9
C5 C6 H6 119.9
C17 C18 C19 121.14(14)
C17 C18 H18 119.4
C19 C18 H18 119.4
C15 C23 H23A 109.5
C15 C23 H23B 109.5
H23A C23 H23B 109.5
C15 C23 H23C 109.5
H23A C23 H23C 109.5
H23B C23 H23C 109.5
C20 C19 C18 121.34(15)
C20 C19 H19 119.3
C18 C19 H19 119.3

loop_
_geom_bond_atom_site_label_1
_geom_bond_atom_site_label_2
_geom_bond_distance
C22 C11 1.4878(19)
C22 H22A 0.9600
C22 H22B 0.9600
C22 H22C 0.9600
N3 C14 1.3961(17)
N3 C10 1.4003(17)
N3 C11 1.4025(17)
N2 C21 1.3721(17)
N2 C12 1.3817(17)
N2 C13 1.3982(17)
C10 C9 1.368(2)
C10 C1 1.4190(19)
N1 C14 1.3039(17)
N1 C1 1.3902(18)
C8 C9 1.407(2)
C8 C7 1.416(2)
C8 C3 1.426(2)
C21 C20 1.390(2)
C21 C16 1.4104(19)
C1 C2 1.376(2)
C3 C2 1.402(2)
C3 C4 1.420(2)
C13 C15 1.3733(19)
C13 C14 1.4274(19)
C17 C18 1.366(2)
C17 C16 1.399(2)
C17 H17 0.9300
C2 H2 0.9300
C15 C16 1.426(2)
C15 C23 1.490(2)
C12 C11 1.3314(19)
C12 H12 0.9300
C9 H9 0.9300
C4 C5 1.352(2)
C4 H4 0.9300
C20 C19 1.373(2)
C20 H20 0.9300
C7 C6 1.357(2)
C7 H7 0.9300
C5 C6 1.397(3)
C5 H5 0.9300
C6 H6 0.9300
C18 C19 1.399(2)
C18 H18 0.9300
C23 H23A 0.9600
C23 H23B 0.9600
C23 H23C 0.9600
C19 H19 0.9300
